data_7208511
loop_
_publ_author_name
'Kole, Goutam Kumar'
'Tan, Geok Kheng'
'Koh, Lip Lin'
'Vittal, Jagadese J.'

_publ_section_title
;
 Co-crystals of tetrakis-1,2,3,4-(4&#x2032;-carboxyphenyl)cyclobutane with
 dipyridyl spacers: design and serendipity
;
_journal_issue 19
_journal_name_full CrystEngComm
_journal_page_first 6190
_journal_paper_doi 10.1039/c2ce25513h
_journal_volume 14
_journal_year 2012
_chemical_formula_sum 'C58 H54 N6 O10'
_chemical_formula_weight 995.07
_chemical_name_systematic
;
?
;
_space_group_IT_number 52
_symmetry_cell_setting orthorhombic
_symmetry_space_group_name_Hall '-P 2a 2bc'
_symmetry_space_group_name_H-M 'P n n a'
_atom_sites_solution_hydrogens geom
_atom_sites_solution_primary direct
_atom_sites_solution_secondary difmap
_audit_creation_method SHELXL-97
_cell_angle_alpha 90.00
_cell_angle_beta 90.00
_cell_angle_gamma 90.00
_cell_formula_units_Z 4
_cell_length_a 18.6545(8)
_cell_length_b 21.7602(9)
_cell_length_c 12.6058(5)
_cell_measurement_reflns_used 6082
_cell_measurement_temperature 100(2)
_cell_measurement_theta_max 26.61
_cell_measurement_theta_min 2.16
_cell_volume 5117.0(4)
_computing_cell_refinement 'Bruker SMART'
_computing_data_collection 'Bruker SMART'
_computing_data_reduction 'Bruker SAINT'
_computing_molecular_graphics 'Bruker SHELXTL'
_computing_publication_material 'Bruker SHELXTL'
_computing_structure_refinement 'SHELXL-97 (Sheldrick, 1997)'
_computing_structure_solution 'SHELXS-97 (Sheldrick, 1990)'
_diffrn_ambient_temperature 100(2)
_diffrn_measured_fraction_theta_full 1.000
_diffrn_measured_fraction_theta_max 1.000
_diffrn_measurement_device_type 'CCD area detector'
_diffrn_measurement_method 'phi and omega scans'
_diffrn_radiation_monochromator graphite
_diffrn_radiation_source 'fine-focus sealed tube'
_diffrn_radiation_type MoK\a
_diffrn_radiation_wavelength 0.71073
_diffrn_reflns_av_R_equivalents 0.0423
_diffrn_reflns_av_sigmaI/netI 0.0274
_diffrn_reflns_limit_h_max 22
_diffrn_reflns_limit_h_min -21
_diffrn_reflns_limit_k_max 19
_diffrn_reflns_limit_k_min -25
_diffrn_reflns_limit_l_max 14
_diffrn_reflns_limit_l_min -13
_diffrn_reflns_number 28829
_diffrn_reflns_theta_full 25.00
_diffrn_reflns_theta_max 25.00
_diffrn_reflns_theta_min 1.87
_exptl_absorpt_coefficient_mu 0.089
_exptl_absorpt_correction_T_max 0.9771
_exptl_absorpt_correction_T_min 0.9500
_exptl_absorpt_correction_type multi-scan
_exptl_absorpt_process_details 'Sadabs, (Sheldrick 2001)'
_exptl_crystal_colour Colourless
_exptl_crystal_density_diffrn 1.292
_exptl_crystal_density_meas ?
_exptl_crystal_density_method 'not measured'
_exptl_crystal_description Block
_exptl_crystal_F_000 2096
_exptl_crystal_size_max 0.58
_exptl_crystal_size_mid 0.36
_exptl_crystal_size_min 0.26
_refine_diff_density_max 0.353
_refine_diff_density_min -0.294
_refine_diff_density_rms 0.059
_refine_ls_extinction_method none
_refine_ls_goodness_of_fit_ref 1.195
_refine_ls_hydrogen_treatment mixed
_refine_ls_matrix_type full
_refine_ls_number_parameters 445
_refine_ls_number_reflns 4510
_refine_ls_number_restraints 52
_refine_ls_restrained_S_all 1.209
_refine_ls_R_factor_all 0.1071
_refine_ls_R_factor_gt 0.0982
_refine_ls_shift/su_max 0.000
_refine_ls_shift/su_mean 0.000
_refine_ls_structure_factor_coef Fsqd
_refine_ls_weighting_details 'calc w=1/[\s^2^(Fo^2^)+(0.0291P)^2^+15.2294P] where P=(Fo^2^+2Fc^2^)/3'
_refine_ls_weighting_scheme calc
_refine_ls_wR_factor_gt 0.2089
_refine_ls_wR_factor_ref 0.2127
_reflns_number_gt 3924
_reflns_number_total 4510
_reflns_threshold_expression >2sigma(I)
_cod_data_source_file c2ce25513h.txt
_cod_data_source_block 9220pnna
_cod_depositor_comments
;
The following automatic conversions were performed:

'_symmetry_cell_setting' value 'Orthorhombic' changed to
'orthorhombic' according to
/home/saulius/struct/CIF-dictionaries/cif_core.dic dictionary named
'cif_core.dic' version 2.4.1 from
2010-06-29.

'_exptl_absorpt_correction_type' value 'Multi-scan'
changed to 'multi-scan' according to
/home/saulius/struct/CIF-dictionaries/cif_core.dic dictionary named
'cif_core.dic' version 2.4.1 from 2010-06-29.

Automatic conversion script
Id: cif_fix_values 1891 2012-01-12 08:04:46Z andrius 

The following automatic conversions were performed:

'_exptl_crystal_density_meas' value 'Not Measured' was changed to '?'
- the value is perceived as not measured.

Automatic conversion script
Id: cif_fix_values 3008 2015-01-20 13:52:24Z robertas 
;
_cod_original_sg_symbol_H-M Pnna
_cod_database_code 7208511

loop_
_symmetry_equiv_pos_as_xyz
'x, y, z'
'-x+1/2, -y, z'
'-x+1/2, y+1/2, -z+1/2'
'x, -y+1/2, -z+1/2'
'-x, -y, -z'
'x-1/2, y, -z'
'x-1/2, -y-1/2, z-1/2'
'-x, y-1/2, z-1/2'

loop_
_atom_site_label
_atom_site_type_symbol
_atom_site_fract_x
_atom_site_fract_y
_atom_site_fract_z
_atom_site_U_iso_or_equiv
_atom_site_adp_type
_atom_site_occupancy
_atom_site_symmetry_multiplicity
_atom_site_calc_flag
_atom_site_refinement_flags
_atom_site_disorder_assembly
_atom_site_disorder_group
N1 N 0.07074(16) 0.55311(15) 0.4975(3) 0.0344(8) Uani 1 1 d . . .
N2 N 0.17844(17) 0.55619(17) 0.0157(3) 0.0402(9) Uani 1 1 d . . .
O1 O 0.05895(14) 0.39753(15) 0.5370(2) 0.0429(8) Uani 1 1 d . . .
H1 H 0.0173 0.4114 0.5294 0.064 Uiso 1 1 calc R . .
O2 O 0.04278(15) 0.42901(14) 0.7035(2) 0.0450(8) Uani 1 1 d . . .
O3 O 0.68877(15) 0.40086(16) 0.9550(2) 0.0480(8) Uani 1 1 d . . .
H3 H 0.7314 0.4124 0.9625 0.072 Uiso 1 1 calc R . .
O4 O 0.71508(16) 0.41354(15) 0.7847(2) 0.0487(8) Uani 1 1 d . . .
C1 C 0.0781(2) 0.40217(19) 0.6372(3) 0.0356(9) Uani 1 1 d . . .
C9 C 0.6735(2) 0.3972(2) 0.8531(3) 0.0375(10) Uani 1 1 d . . .
C2 C 0.15331(9) 0.37318(11) 0.6480(3) 0.028(2) Uani 0.50 1 d PG . 1
C3 C 0.18196(8) 0.37061(11) 0.7497(3) 0.029(2) Uani 0.50 1 d PG . 1
H3A H 0.1573 0.3894 0.8072 0.035 Uiso 0.50 1 calc PR . 1
C4 C 0.24662(8) 0.34056(9) 0.7673(2) 0.026(2) Uani 0.50 1 d PG . 1
H4 H 0.2662 0.3388 0.8368 0.031 Uiso 0.50 1 calc PR . 1
C5 C 0.28264(9) 0.31308(8) 0.68325(19) 0.0213(16) Uani 0.50 1 d PG . 1
C6 C 0.25399(11) 0.31565(12) 0.5816(2) 0.0314(19) Uani 0.50 1 d PG . 1
H6 H 0.2786 0.2969 0.5241 0.038 Uiso 0.50 1 calc PR . 1
C7 C 0.18932(11) 0.34570(13) 0.5639(2) 0.036(3) Uani 0.50 1 d PG . 1
H7 H 0.1697 0.3475 0.4944 0.043 Uiso 0.50 1 calc PR . 1
C10 C 0.59606(9) 0.37272(10) 0.8420(3) 0.024(2) Uani 0.50 1 d PG . 1
C11 C 0.57179(8) 0.36232(11) 0.7393(3) 0.029(2) Uani 0.50 1 d PG . 1
H11 H 0.6000 0.3749 0.6804 0.035 Uiso 0.50 1 calc PR . 1
C12 C 0.50622(8) 0.33356(9) 0.7227(2) 0.023(2) Uani 0.50 1 d PG . 1
H12 H 0.4896 0.3265 0.6525 0.028 Uiso 0.50 1 calc PR . 1
C13 C 0.46491(9) 0.31517(7) 0.80881(19) 0.0176(16) Uani 0.50 1 d PG . 1
C14 C 0.48918(11) 0.32557(12) 0.9115(2) 0.032(2) Uani 0.50 1 d PG . 1
H14 H 0.4609 0.3130 0.9704 0.038 Uiso 0.50 1 calc PR . 1
C15 C 0.55475(11) 0.35434(13) 0.9281(2) 0.035(2) Uani 0.50 1 d PG . 1
H15 H 0.5713 0.3614 0.9983 0.042 Uiso 0.50 1 calc PR . 1
C22 C 0.14253(9) 0.37068(11) 0.6769(3) 0.026(2) Uani 0.50 1 d PG . 2
C23 C 0.16270(9) 0.37654(13) 0.7826(3) 0.033(2) Uani 0.50 1 d PG . 2
H23 H 0.1328 0.3983 0.8308 0.039 Uiso 0.50 1 calc PR . 2
C24 C 0.22654(9) 0.35064(12) 0.8177(2) 0.0277(18) Uani 0.50 1 d PG . 2
H24 H 0.2403 0.3546 0.8900 0.033 Uiso 0.50 1 calc PR . 2
C25 C 0.27021(8) 0.31888(8) 0.74719(19) 0.0215(19) Uani 0.50 1 d PG . 2
C26 C 0.25005(9) 0.31302(9) 0.6415(2) 0.029(2) Uani 0.50 1 d PG . 2
H26 H 0.2799 0.2913 0.5933 0.035 Uiso 0.50 1 calc PR . 2
C27 C 0.18621(10) 0.33892(11) 0.6064(2) 0.034(2) Uani 0.50 1 d PG . 2
H27 H 0.1724 0.3349 0.5342 0.041 Uiso 0.50 1 calc PR . 2
C30 C 0.60799(9) 0.36694(11) 0.8176(3) 0.026(2) Uani 0.50 1 d PG . 2
C31 C 0.59243(8) 0.36178(13) 0.7101(3) 0.033(2) Uani 0.50 1 d PG . 2
H31 H 0.6264 0.3750 0.6588 0.039 Uiso 0.50 1 calc PR . 2
C32 C 0.52715(9) 0.33734(12) 0.6778(2) 0.025(2) Uani 0.50 1 d PG . 2
H32 H 0.5165 0.3338 0.6043 0.030 Uiso 0.50 1 calc PR . 2
C33 C 0.47744(8) 0.31807(7) 0.75286(19) 0.0177(18) Uani 0.50 1 d PG . 2
C34 C 0.49301(10) 0.32323(9) 0.8603(2) 0.026(2) Uani 0.50 1 d PG . 2
H34 H 0.4590 0.3101 0.9116 0.031 Uiso 0.50 1 calc PR . 2
C35 C 0.55828(10) 0.34767(11) 0.8927(2) 0.032(2) Uani 0.50 1 d PG . 2
H35 H 0.5689 0.3512 0.9661 0.038 Uiso 0.50 1 calc PR . 2
C8 C 0.35055(9) 0.27597(7) 0.6950(2) 0.0219(15) Uani 0.50 1 d PGD . .
C16 C 0.39666(9) 0.27758(7) 0.7982(2) 0.0217(15) Uani 0.50 1 d PGD . .
C28 C 0.34257(9) 0.29644(7) 0.79108(19) 0.0208(14) Uani 0.50 1 d PGD . .
C36 C 0.40564(9) 0.29480(7) 0.70986(19) 0.0206(14) Uani 0.50 1 d PGD . .
H82 H 0.369(4) 0.290(5) 0.858(5) 0.050 Uiso 0.50 1 d PD . .
H81 H 0.385(4) 0.277(4) 0.638(5) 0.050 Uiso 0.50 1 d PD . .
H83 H 0.351(5) 0.312(4) 0.861(3) 0.050 Uiso 0.50 1 d PD . .
H84 H 0.398(5) 0.308(4) 0.638(3) 0.050 Uiso 0.50 1 d PD . .
C1X C 0.8170(4) 0.2180(5) 0.6260(6) 0.057(3) Uani 0.50 1 d PD A -1
H1X H 0.7987 0.1782 0.6418 0.068 Uiso 0.50 1 calc PR A -1
C2X C 0.8274(11) 0.3245(6) 0.6708(15) 0.156(8) Uani 0.50 1 d PDU A -1
H2X1 H 0.8515 0.3248 0.6017 0.234 Uiso 0.50 1 calc PR A -1
H2X2 H 0.8617 0.3359 0.7263 0.234 Uiso 0.50 1 calc PR A -1
H2X3 H 0.7877 0.3539 0.6701 0.234 Uiso 0.50 1 calc PR A -1
C3X C 0.7559(7) 0.2539(7) 0.7851(7) 0.076(4) Uani 0.50 1 d PDU A -1
H3X1 H 0.7155 0.2270 0.7669 0.114 Uiso 0.50 1 calc PR A -1
H3X2 H 0.7376 0.2934 0.8107 0.114 Uiso 0.50 1 calc PR A -1
H3X3 H 0.7847 0.2345 0.8409 0.114 Uiso 0.50 1 calc PR A -1
N1X N 0.8000(5) 0.2637(4) 0.6918(7) 0.071(3) Uani 0.50 1 d PDU A -1
O1X O 0.8547(4) 0.2236(5) 0.5461(5) 0.084(3) Uani 0.50 1 d PD A -1
C4X C 0.9346(5) 0.2987(5) 0.6488(7) 0.061(3) Uani 0.50 1 d PD B -2
H4X H 0.9135 0.3333 0.6825 0.074 Uiso 0.50 1 calc PR B -2
C5X C 0.9963(11) 0.2961(9) 0.8058(11) 0.129(8) Uani 0.50 1 d PDU B -2
H5X1 H 1.0316 0.3294 0.8010 0.193 Uiso 0.50 1 calc PR B -2
H5X2 H 1.0140 0.2644 0.8543 0.193 Uiso 0.50 1 calc PR B -2
H5X3 H 0.9508 0.3125 0.8324 0.193 Uiso 0.50 1 calc PR B -2
C6X C 1.0281(10) 0.2213(8) 0.6623(15) 0.123(8) Uani 0.50 1 d PDU B -2
H6X1 H 0.9972 0.1869 0.6416 0.185 Uiso 0.50 1 calc PR B -2
H6X2 H 1.0617 0.2077 0.7173 0.185 Uiso 0.50 1 calc PR B -2
H6X3 H 1.0550 0.2357 0.6003 0.185 Uiso 0.50 1 calc PR B -2
N2X N 0.9854(5) 0.2698(5) 0.7021(7) 0.088(3) Uani 0.50 1 d PDU B -2
O2X O 0.9117(5) 0.2856(4) 0.5599(6) 0.091(3) Uani 0.50 1 d PD B -2
C1S C 0.1017(2) 0.5287(2) 0.4113(3) 0.0391(10) Uani 1 1 d . . .
H1S H 0.0742 0.5261 0.3480 0.047 Uiso 1 1 calc R . .
C2S C 0.1711(2) 0.50727(19) 0.4093(3) 0.0347(9) Uani 1 1 d . . .
H2S H 0.1907 0.4905 0.3461 0.042 Uiso 1 1 calc R . .
C3S C 0.21210(18) 0.51062(16) 0.5016(3) 0.0259(8) Uani 1 1 d . . .
C4S C 0.17984(19) 0.53564(17) 0.5916(3) 0.0299(8) Uani 1 1 d . . .
H4S H 0.2057 0.5388 0.6563 0.036 Uiso 1 1 calc R . .
C5S C 0.1098(2) 0.55577(18) 0.5853(3) 0.0331(9) Uani 1 1 d . . .
H5S H 0.0884 0.5724 0.6474 0.040 Uiso 1 1 calc R . .
C6S C 0.1498(2) 0.5386(2) -0.0746(3) 0.0499(12) Uani 1 1 d . . .
H6S H 0.1785 0.5416 -0.1366 0.060 Uiso 1 1 calc R . .
C7S C 0.0811(2) 0.5160(2) -0.0857(3) 0.0447(11) Uani 1 1 d . . .
H7S H 0.0639 0.5034 -0.1532 0.054 Uiso 1 1 calc R . .
C8S C 0.03744(19) 0.51192(16) 0.0034(3) 0.0278(8) Uani 1 1 d . . .
C9S C 0.0668(2) 0.5317(2) 0.0977(3) 0.0429(11) Uani 1 1 d . . .
H9S H 0.0391 0.5306 0.1609 0.051 Uiso 1 1 calc R . .
C10S C 0.1364(2) 0.5530(2) 0.1003(3) 0.0461(12) Uani 1 1 d . . .
H10S H 0.1553 0.5661 0.1665 0.055 Uiso 1 1 calc R . .

loop_
_atom_site_aniso_label
_atom_site_aniso_U_11
_atom_site_aniso_U_22
_atom_site_aniso_U_33
_atom_site_aniso_U_23
_atom_site_aniso_U_13
_atom_site_aniso_U_12
N1 0.0216(16) 0.0400(18) 0.0415(19) 0.0033(16) 0.0000(14) 0.0084(14)
N2 0.0258(17) 0.053(2) 0.041(2) -0.0044(17) -0.0044(15) -0.0140(16)
O1 0.0213(14) 0.063(2) 0.0450(17) -0.0036(15) -0.0042(12) 0.0196(14)
O2 0.0364(16) 0.0576(19) 0.0409(17) -0.0041(15) -0.0042(14) 0.0137(15)
O3 0.0263(15) 0.080(2) 0.0378(17) -0.0028(16) -0.0024(13) -0.0254(15)
O4 0.0422(17) 0.065(2) 0.0392(17) 0.0102(15) -0.0030(14) -0.0217(15)
C1 0.025(2) 0.036(2) 0.045(2) -0.0021(19) -0.0058(18) 0.0035(17)
C9 0.032(2) 0.044(2) 0.037(2) 0.0011(19) -0.0065(19) -0.0119(18)
C2 0.014(4) 0.033(6) 0.036(5) 0.009(4) -0.001(4) 0.003(4)
C3 0.020(4) 0.033(4) 0.034(5) -0.003(4) 0.002(4) 0.005(3)
C4 0.027(5) 0.027(5) 0.024(5) -0.006(4) -0.004(4) 0.004(4)
C5 0.011(4) 0.022(4) 0.031(5) -0.004(4) 0.003(3) 0.000(3)
C6 0.028(4) 0.041(5) 0.026(4) -0.011(4) -0.007(4) 0.010(3)
C7 0.024(5) 0.044(5) 0.040(6) -0.010(4) -0.012(4) 0.013(4)
C10 0.018(4) 0.025(5) 0.030(4) 0.002(4) -0.006(4) -0.002(4)
C11 0.022(4) 0.035(5) 0.030(5) 0.013(4) 0.002(4) 0.001(3)
C12 0.023(5) 0.034(5) 0.011(5) 0.010(4) 0.000(4) -0.005(4)
C13 0.007(4) 0.021(4) 0.024(5) 0.000(4) 0.003(3) 0.002(3)
C14 0.029(4) 0.042(5) 0.025(6) 0.001(4) -0.002(4) -0.005(4)
C15 0.025(5) 0.052(6) 0.028(5) -0.001(4) -0.004(3) -0.009(4)
C22 0.018(4) 0.032(5) 0.029(4) 0.000(3) 0.004(4) -0.008(4)
C23 0.018(4) 0.040(5) 0.040(5) -0.003(4) 0.000(4) 0.011(4)
C24 0.024(4) 0.036(4) 0.023(5) -0.010(4) -0.003(3) 0.004(3)
C25 0.020(4) 0.020(4) 0.024(4) -0.005(4) 0.004(4) -0.001(3)
C26 0.024(4) 0.039(5) 0.024(5) -0.014(4) 0.004(4) 0.004(4)
C27 0.025(5) 0.040(5) 0.037(6) -0.003(4) 0.004(4) 0.004(4)
C30 0.020(4) 0.032(5) 0.027(4) -0.002(4) 0.008(4) 0.002(4)
C31 0.025(4) 0.042(5) 0.032(5) -0.005(4) 0.000(4) -0.011(4)
C32 0.021(4) 0.036(4) 0.019(5) 0.007(4) -0.002(3) -0.005(3)
C33 0.017(4) 0.021(4) 0.015(4) 0.001(4) 0.009(4) -0.001(3)
C34 0.015(4) 0.039(5) 0.024(6) 0.006(4) 0.002(4) -0.009(3)
C35 0.028(5) 0.042(6) 0.026(5) 0.004(4) -0.007(4) -0.004(4)
C8 0.017(3) 0.027(4) 0.022(4) 0.001(3) -0.003(3) -0.002(3)
C16 0.015(3) 0.028(4) 0.022(4) -0.006(3) -0.002(3) -0.001(3)
C28 0.015(3) 0.027(4) 0.021(4) -0.004(3) 0.002(3) -0.001(3)
C36 0.017(3) 0.025(3) 0.020(4) 0.000(3) -0.002(3) 0.002(3)
C1X 0.046(6) 0.075(7) 0.049(6) 0.006(5) -0.004(5) 0.005(5)
C2X 0.215(16) 0.109(11) 0.143(13) -0.024(11) 0.065(13) -0.055(12)
C3X 0.085(8) 0.088(8) 0.055(8) -0.002(8) 0.022(6) 0.005(8)
N1X 0.087(6) 0.071(6) 0.054(5) -0.001(5) 0.020(5) -0.014(5)
O1X 0.082(6) 0.122(7) 0.048(4) 0.003(5) 0.036(4) 0.000(5)
C4X 0.044(6) 0.082(8) 0.058(7) 0.013(6) 0.009(5) 0.017(5)
C5X 0.130(14) 0.173(16) 0.083(11) 0.047(11) -0.029(10) -0.068(13)
C6X 0.117(14) 0.123(13) 0.131(14) -0.022(12) -0.052(11) 0.041(11)
N2X 0.102(7) 0.104(7) 0.059(5) -0.008(5) -0.007(5) 0.042(6)
O2X 0.109(7) 0.117(7) 0.049(5) 0.013(5) -0.020(5) 0.036(6)
C1S 0.028(2) 0.058(3) 0.031(2) 0.000(2) -0.0080(17) 0.0093(19)
C2S 0.0241(18) 0.049(2) 0.031(2) -0.0054(18) 0.0008(16) 0.0107(17)
C3S 0.0216(19) 0.0250(18) 0.0311(19) 0.0019(15) 0.0005(15) 0.0034(15)
C4S 0.0237(18) 0.035(2) 0.031(2) -0.0045(17) -0.0046(16) 0.0035(16)
C5S 0.028(2) 0.036(2) 0.036(2) -0.0058(18) 0.0034(17) 0.0076(17)
C6S 0.036(2) 0.078(3) 0.036(2) -0.002(2) 0.0081(19) -0.028(2)
C7S 0.037(2) 0.065(3) 0.032(2) -0.003(2) -0.0049(18) -0.022(2)
C8S 0.024(2) 0.0285(19) 0.031(2) 0.0027(16) -0.0025(15) -0.0047(15)
C9S 0.024(2) 0.066(3) 0.038(2) -0.011(2) 0.0019(18) -0.012(2)
C10S 0.031(2) 0.072(3) 0.035(2) -0.014(2) -0.0046(18) -0.014(2)

loop_
_atom_type_symbol
_atom_type_description
_atom_type_scat_dispersion_real
_atom_type_scat_dispersion_imag
_atom_type_scat_source
C C 0.0033 0.0016 'International Tables Vol C Tables 4.2.6.8 and 6.1.1.4'
H H 0.0000 0.0000 'International Tables Vol C Tables 4.2.6.8 and 6.1.1.4'
N N 0.0061 0.0033 'International Tables Vol C Tables 4.2.6.8 and 6.1.1.4'
O O 0.0106 0.0060 'International Tables Vol C Tables 4.2.6.8 and 6.1.1.4'

loop_
_geom_angle_atom_site_label_1
_geom_angle_atom_site_label_2
_geom_angle_atom_site_label_3
_geom_angle
_geom_angle_site_symmetry_1
_geom_angle_site_symmetry_3
C5S N1 C1S 117.2(3) . .
C6S N2 C10S 116.2(3) . .
O2 C1 O1 123.4(4) . .
O2 C1 C22 115.6(4) . .
O1 C1 C22 120.8(3) . .
O2 C1 C2 128.9(4) . .
O1 C1 C2 107.5(3) . .
C22 C1 C2 15.8 . .
O4 C9 O3 122.4(4) . .
O4 C9 C30 116.8(4) . .
O3 C9 C30 120.5(4) . .
O4 C9 C10 129.4(4) . .
O3 C9 C10 108.1(3) . .
C30 C9 C10 14.9 . .
C3 C2 C7 120.0 . .
C3 C2 C1 116.6(2) . .
C7 C2 C1 123.2(2) . .
C2 C3 C4 120.0 . .
C5 C4 C3 120.0 . .
C4 C5 C6 120.0 . .
C4 C5 C8 124.1 . .
C6 C5 C8 115.8 . .
C4 C5 C28 79.1 . .
C6 C5 C28 160.9 . .
C8 C5 C28 45.2 . .
C7 C6 C5 120.0 . .
C6 C7 C2 120.0 . .
C11 C10 C15 120.0 . .
C11 C10 C9 116.4(2) . .
C15 C10 C9 123.1(2) . .
C12 C11 C10 120.0 . .
C13 C12 C11 120.0 . .
C12 C13 C14 120.0 . .
C12 C13 C16 123.4 . .
C14 C13 C16 116.3 . .
C12 C13 C36 82.2 . .
C14 C13 C36 157.5 . .
C16 C13 C36 42.3 . .
C15 C14 C13 120.0 . .
C14 C15 C10 120.0 . .
C23 C22 C27 120.0 . .
C23 C22 C1 120.3(2) . .
C27 C22 C1 119.5(2) . .
C22 C23 C24 120.0 . .
C25 C24 C23 120.0 . .
C24 C25 C26 120.0 . .
C24 C25 C28 116.2 . .
C26 C25 C28 123.6 . .
C24 C25 C8 159.4 . .
C26 C25 C8 80.5 . .
C28 C25 C8 43.2 . .
C27 C26 C25 120.0 . .
C26 C27 C22 120.0 . .
C35 C30 C31 120.0 . .
C35 C30 C9 119.1(2) . .
C31 C30 C9 120.7(2) . .
C32 C31 C30 120.0 . .
C31 C32 C33 120.0 . .
C34 C33 C32 120.0 . .
C34 C33 C36 123.7 . .
C32 C33 C36 116.2 . .
C34 C33 C16 84.7 . .
C32 C33 C16 154.7 . .
C36 C33 C16 40.0 . .
C33 C34 C35 120.0 . .
C34 C35 C30 120.0 . .
C36 C8 C28 79.9 . .
C36 C8 C16 74.96(7) . 4_556
C28 C8 C16 106.7(3) . 4_556
C36 C8 C5 126.1 . .
C28 C8 C5 79.2 . .
C16 C8 C5 158.88(7) 4_556 .
C36 C8 C16 49.3 . .
C28 C8 C16 43.8 . .
C16 C8 C16 69.0(2) 4_556 .
C5 C8 C16 122.2 . .
C36 C8 C28 115.37(7) . 4_556
C28 C8 C28 103.0(3) . 4_556
C16 C8 C28 41.76(9) 4_556 4_556
C5 C8 C28 117.5 . 4_556
C16 C8 C28 88.9(2) . 4_556
C36 C8 C8 95.80(8) . 4_556
C28 C8 C8 59.6(2) . 4_556
C16 C8 C8 56.40(16) 4_556 4_556
C5 C8 C8 114.44(8) . 4_556
C16 C8 C8 50.78(15) . 4_556
C28 C8 C8 44.71(12) 4_556 4_556
C36 C8 C25 119.3 . .
C28 C8 C25 54.1 . .
C16 C8 C25 148.1(2) 4_556 .
C5 C8 C25 26.1 . .
C16 C8 C25 97.8 . .
C28 C8 C25 112.17(12) 4_556 .
C8 C8 C25 92.42(13) 4_556 .
C28 C16 C36 86.3 . .
C28 C16 C8 76.07(7) . 4_556
C36 C16 C8 113.1(3) . 4_556
C28 C16 C13 125.4 . .
C36 C16 C13 78.1 . .
C8 C16 C13 157.52(9) 4_556 .
C28 C16 C8 55.3 . .
C36 C16 C8 45.8 . .
C8 C16 C8 72.8(2) 4_556 .
C13 C16 C8 123.2 . .
C28 C16 C36 117.7 . 4_556
C36 C16 C36 103.8(3) . 4_556
C8 C16 C36 43.05(9) 4_556 4_556
C13 C16 C36 116.8 . 4_556
C8 C16 C36 89.0(2) . 4_556
C28 C16 C16 101.85(7) . 4_556
C36 C16 C16 63.5(2) . 4_556
C8 C16 C16 58.51(15) 4_556 4_556
C13 C16 C16 116.17(8) . 4_556
C8 C16 C16 52.47(16) . 4_556
C36 C16 C16 42.02(11) 4_556 4_556
C28 C16 C33 123.5 . .
C36 C16 C33 56.0 . .
C8 C16 C33 152.9(2) 4_556 .
C13 C16 C33 23.3 . .
C8 C16 C33 101.7 . .
C36 C16 C33 111.69(10) 4_556 .
C16 C16 C33 96.64(12) 4_556 .
C16 C28 C8 80.9 . .
C16 C28 C25 163.5 . .
C8 C28 C25 82.8 . .
C16 C28 C36 49.4 . .
C8 C28 C36 45.1 . .
C25 C28 C36 115.7 . .
C16 C28 C8 62.2 . 4_556
C8 C28 C8 75.7(3) . 4_556
C25 C28 C8 115.84(10) . 4_556
C36 C28 C8 88.82(17) . 4_556
C16 C28 C5 135.4 . .
C8 C28 C5 55.6 . .
C25 C28 C5 28.1 . .
C36 C28 C5 88.7 . .
C8 C28 C5 109.9(2) 4_556 .
C8 C36 C16 85.0 . .
C8 C36 C33 168.8 . .
C16 C36 C33 84.0 . .
C8 C36 C28 55.1 . .
C16 C36 C28 44.4 . .
C33 C36 C28 114.8 . .
C8 C36 C16 62.0 . 4_556
C16 C36 C16 74.4(3) . 4_556
C33 C36 C16 116.30(10) . 4_556
C28 C36 C16 89.14(18) . 4_556
C8 C36 C13 143.3 . .
C16 C36 C13 59.5 . .
C33 C36 C13 25.6 . .
C28 C36 C13 90.2 . .
C16 C36 C13 111.7(2) 4_556 .
O1X C1X N1X 124.6(10) . .
C1X N1X C2X 119.1(10) . .
C1X N1X C3X 121.8(10) . .
C2X N1X C3X 119.1(11) . .
O2X C4X N2X 126.9(10) . .
C4X N2X C6X 125.3(11) . .
C4X N2X C5X 111.9(12) . .
C6X N2X C5X 122.7(12) . .
N1 C1S C2S 123.6(4) . .
C1S C2S C3S 118.9(4) . .
C2S C3S C4S 117.5(3) . .
C2S C3S C3S 120.4(2) . 2_565
C4S C3S C3S 122.1(2) . 2_565
C5S C4S C3S 119.1(3) . .
N1 C5S C4S 123.6(4) . .
N2 C6S C7S 124.7(4) . .
C6S C7S C8S 119.0(4) . .
C9S C8S C7S 116.4(3) . .
C9S C8S C8S 122.0(4) . 5_565
C7S C8S C8S 121.6(4) . 5_565
C8S C9S C10S 119.9(4) . .
N2 C10S C9S 123.8(4) . .

loop_
_geom_bond_atom_site_label_1
_geom_bond_atom_site_label_2
_geom_bond_distance
_geom_bond_site_symmetry_2
N1 C5S 1.327(5) .
N1 C1S 1.340(5) .
N2 C6S 1.314(5) .
N2 C10S 1.326(5) .
O1 C1 1.316(5) .
O2 C1 1.214(5) .
O3 C9 1.319(5) .
O4 C9 1.213(5) .
C1 C22 1.472(4) .
C1 C2 1.545(4) .
C9 C30 1.458(4) .
C9 C10 1.546(4) .
C2 C3 1.3900 .
C2 C7 1.3900 .
C3 C4 1.3900 .
C4 C5 1.3900 .
C5 C6 1.3900 .
C5 C8 1.5096 .
C5 C28 1.7968 .
C6 C7 1.3900 .
C10 C11 1.3900 .
C10 C15 1.3901 .
C11 C12 1.3900 .
C12 C13 1.3900 .
C13 C14 1.3901 .
C13 C16 1.5192 .
C13 C36 1.7248 .
C14 C15 1.3899 .
C22 C23 1.3900 .
C22 C27 1.3901 .
C23 C24 1.3900 .
C24 C25 1.3900 .
C25 C26 1.3900 .
C25 C28 1.5383 .
C25 C8 1.8844 .
C26 C27 1.3900 .
C30 C35 1.3900 .
C30 C31 1.3900 .
C31 C32 1.3900 .
C32 C33 1.3900 .
C33 C34 1.3900 .
C33 C36 1.5311 .
C33 C16 1.8367 .
C34 C35 1.3900 .
C8 C36 1.1221 .
C8 C28 1.2992 .
C8 C16 1.451(3) 4_556
C8 C16 1.5602 .
C8 C28 1.593(3) 4_556
C8 C8 1.790(5) 4_556
C16 C28 1.0929 .
C16 C36 1.1869 .
C16 C8 1.451(3) 4_556
C16 C36 1.587(3) 4_556
C16 C16 1.708(5) 4_556
C28 C36 1.5600 .
C28 C8 1.593(3) 4_556
C36 C16 1.587(3) 4_556
C1X O1X 1.234(8) .
C1X N1X 1.334(9) .
C2X N1X 1.442(9) .
C3X N1X 1.453(8) .
C4X O2X 1.233(8) .
C4X N2X 1.323(8) .
C5X N2X 1.441(10) .
C6X N2X 1.414(9) .
C1S C2S 1.376(5) .
C2S C3S 1.394(5) .
C3S C4S 1.395(5) .
C3S C3S 1.487(7) 2_565
C4S C5S 1.380(5) .
C6S C7S 1.380(6) .
C7S C8S 1.390(6) .
C8S C9S 1.378(5) .
C8S C8S 1.492(7) 5_565
C9S C10S 1.379(5) .

loop_
_geom_hbond_atom_site_label_D
_geom_hbond_atom_site_label_H
_geom_hbond_atom_site_label_A
_geom_hbond_distance_DH
_geom_hbond_distance_HA
_geom_hbond_distance_DA
_geom_hbond_angle_DHA
_geom_hbond_site_symmetry_A
O1 H1 N1 0.84 1.85 2.683(4) 174.4 5_566
O3 H3 N2 0.84 1.84 2.673(4) 175.0 5_666
